data_7103972
loop_
_publ_author_name
'Hattori, Takanori'
'Matsukawa, Shoji'
'Kuwata, Shigeki'
'Ishii, Youichi'
'Hidai, Masanobu'

_publ_section_title
;
 Mono(sulfido)-bridged mixed-valence nitrosyl complex: protonation and
 oxidative addition of iodine across the Ir(II)--Ir(0) bond
;
_journal_coden_ASTM CHCOFS
_journal_issue 4
_journal_name_full
;
 Chemical Communications (Cambridge, United Kingdom)
;
_journal_page_first 510
_journal_page_last 511
_journal_paper_doi 10.1039/b211021k
_journal_year 2003
_chemical_formula_moiety 'C31 H39 Ir2 N O P2 S '
_chemical_formula_sum 'C31 H39 Ir2 N O P2 S'
_chemical_formula_weight 920.10
_space_group_IT_number 14
_symmetry_cell_setting monoclinic
_symmetry_Int_Tables_number 14
_symmetry_space_group_name_Hall '-P 2yn'
_symmetry_space_group_name_H-M 'P 1 21/n 1'
_audit_creation_date 'Thu Oct 10 20:52:14 2002'
_audit_creation_method 'by teXsan'
_cell_angle_alpha 90
_cell_angle_beta 98.33(3)
_cell_angle_gamma 90
_cell_formula_units_Z 4
_cell_length_a 12.841(4)
_cell_length_b 16.136(6)
_cell_length_c 15.616(6)
_cell_measurement_reflns_used 25
_cell_measurement_temperature 296.2
_cell_measurement_theta_max 20.0
_cell_measurement_theta_min 19.6
_cell_volume 3201(1)
_computing_cell_refinement 'MSC/AFC Diffractometer Control'
_computing_data_collection 'MSC/AFC Diffractometer Control'
_computing_data_reduction 'teXsan Ver. 1.11'
_computing_publication_material 'teXsan Ver. 1.11'
_computing_structure_refinement 'teXsan Ver. 1.10'
_computing_structure_solution 'DIRDIF94 (PATTY)'
_diffrn_measured_fraction_theta_full 0.9993
_diffrn_measured_fraction_theta_max 0.9993
_diffrn_measurement_device_type 'Rigaku AFC7R'
_diffrn_measurement_method \w-2\q
_diffrn_radiation_type 'Mo K\a'
_diffrn_radiation_wavelength 0.7107
_diffrn_reflns_av_R_equivalents 0.023
_diffrn_reflns_limit_h_max 16
_diffrn_reflns_limit_h_min 0
_diffrn_reflns_limit_k_max 20
_diffrn_reflns_limit_k_min 0
_diffrn_reflns_limit_l_max 20
_diffrn_reflns_limit_l_min -20
_diffrn_reflns_number 7956
_diffrn_reflns_theta_full 27.50
_diffrn_reflns_theta_max 27.50
_diffrn_standards_decay_% 1.00
_diffrn_standards_interval_count 150
_diffrn_standards_number 3
_exptl_absorpt_coefficient_mu 8.518
_exptl_absorpt_correction_T_max 0.997
_exptl_absorpt_correction_T_min 0.507
_exptl_absorpt_correction_type psi-scan
_exptl_absorpt_process_details '(North, Phillips & Mathews, 1968)'
_exptl_crystal_colour darkbrown
_exptl_crystal_density_diffrn 1.909
_exptl_crystal_density_method 'not measured'
_exptl_crystal_description prismatic
_exptl_crystal_size_max 0.500
_exptl_crystal_size_mid 0.300
_exptl_crystal_size_min 0.200
_refine_diff_density_max 5.01
_refine_diff_density_min -1.52
_refine_ls_extinction_coef 0.00017(8)
_refine_ls_extinction_method 'Zachariasen(1967) type 2 Gaussian isotropic'
_refine_ls_goodness_of_fit_ref 1.608
_refine_ls_hydrogen_treatment noref
_refine_ls_number_parameters 344
_refine_ls_number_reflns 4381
_refine_ls_R_factor_gt 0.0505
_refine_ls_shift/su_max 0.0021
_refine_ls_structure_factor_coef F
_refine_ls_weighting_details 'w = 1/[\s^2^(Fo) + 0.00014|Fo|^2^]'
_refine_ls_weighting_scheme calc
_refine_ls_wR_factor_ref 0.0498
_reflns_number_gt 4381
_reflns_number_total 7358
_cod_data_source_file 197634_197635.txt
_cod_data_source_block Compound3
_cod_original_formula_sum 'C31 H39 Ir2 N O P2 S '
_cod_database_code 7103972
_reflns_threshold_criterion F^2^>3.0\s(F^2^)

loop_
_symmetry_equiv_pos_as_xyz
x,y,z
1/2-x,1/2+y,1/2-z
-x,-y,-z
1/2+x,1/2-y,1/2+z

loop_
_atom_site_label
_atom_site_type_symbol
_atom_site_fract_x
_atom_site_fract_y
_atom_site_fract_z
_atom_site_U_iso_or_equiv
_atom_site_adp_type
_atom_site_occupancy
_atom_site_calc_flag
_atom_site_refinement_flags
_atom_site_disorder_assembly
_atom_site_disorder_group
Ir(1) Ir 0.14013(4) 0.07287(3) 0.29855(4) 0.0339(1) Uani 1.00 d . . .
Ir(2) Ir -0.05642(4) 0.11802(4) 0.24536(4) 0.0390(2) Uani 1.00 d . . .
S(1) S 0.0140(3) 0.1084(2) 0.3849(2) 0.046(1) Uani 1.00 d . . .
P(1) P 0.1961(3) 0.2040(2) 0.2968(3) 0.046(1) Uani 1.00 d . . .
P(2) P -0.2250(3) 0.1068(2) 0.2761(2) 0.0398(10) Uani 1.00 d . . .
O(1) O -0.076(1) 0.1596(9) 0.0602(8) 0.096(5) Uani 1.00 d . . .
N(1) N -0.0665(9) 0.1379(7) 0.1352(9) 0.055(4) Uani 1.00 d . . .
C(1) C 0.1704(10) -0.0216(9) 0.2012(10) 0.045(4) Uani 1.00 d . . .
C(2) C 0.2680(10) 0.0055(8) 0.2482(9) 0.040(4) Uani 1.00 d . . .
C(3) C 0.271(1) -0.0162(9) 0.3376(10) 0.047(4) Uani 1.00 d . . .
C(4) C 0.175(1) -0.0576(8) 0.3433(9) 0.043(4) Uani 1.00 d . . .
C(5) C 0.1119(9) -0.0600(8) 0.2591(9) 0.038(4) Uani 1.00 d . . .
C(6) C 0.141(1) -0.017(1) 0.105(1) 0.067(6) Uani 1.00 d . . .
C(7) C 0.360(1) 0.041(1) 0.208(1) 0.072(6) Uani 1.00 d . . .
C(8) C 0.361(1) -0.008(1) 0.409(1) 0.074(6) Uani 1.00 d . . .
C(9) C 0.145(1) -0.0946(10) 0.425(1) 0.064(6) Uani 1.00 d . . .
C(10) C 0.009(1) -0.1029(10) 0.238(1) 0.063(5) Uani 1.00 d . . .
C(11) C 0.126(2) 0.285(1) 0.343(1) 0.097(8) Uani 1.00 d . . .
C(12) C 0.205(2) 0.246(1) 0.192(1) 0.123(10) Uani 1.00 d . . .
C(13) C 0.326(1) 0.222(1) 0.357(1) 0.091(7) Uani 1.00 d . . .
C(14) C -0.2610(10) 0.0058(8) 0.3154(9) 0.040(4) Uani 1.00 d . . .
C(15) C -0.193(1) -0.0357(9) 0.3772(9) 0.048(4) Uani 1.00 d . . .
C(16) C -0.219(1) -0.112(1) 0.410(1) 0.061(5) Uani 1.00 d . . .
C(17) C -0.314(2) -0.148(1) 0.378(1) 0.076(7) Uani 1.00 d . . .
C(18) C -0.383(1) -0.108(1) 0.319(1) 0.080(7) Uani 1.00 d . . .
C(19) C -0.357(1) -0.033(1) 0.285(1) 0.068(6) Uani 1.00 d . . .
C(20) C -0.321(1) 0.1223(9) 0.1795(8) 0.042(4) Uani 1.00 d . . .
C(21) C -0.314(1) 0.070(1) 0.109(1) 0.067(5) Uani 1.00 d . . .
C(22) C -0.386(2) 0.074(1) 0.035(1) 0.080(7) Uani 1.00 d . . .
C(23) C -0.464(1) 0.133(2) 0.028(1) 0.086(7) Uani 1.00 d . . .
C(24) C -0.469(1) 0.186(1) 0.095(1) 0.076(7) Uani 1.00 d . . .
C(25) C -0.398(1) 0.181(1) 0.169(1) 0.061(5) Uani 1.00 d . . .
C(26) C -0.2706(10) 0.1808(9) 0.3517(9) 0.043(4) Uani 1.00 d . . .
C(27) C -0.356(1) 0.1632(10) 0.3934(9) 0.051(5) Uani 1.00 d . . .
C(28) C -0.391(1) 0.222(1) 0.447(1) 0.075(6) Uani 1.00 d . . .
C(29) C -0.344(2) 0.298(1) 0.457(1) 0.080(7) Uani 1.00 d . . .
C(30) C -0.260(2) 0.315(1) 0.416(1) 0.082(7) Uani 1.00 d . . .
C(31) C -0.221(1) 0.2560(10) 0.365(1) 0.064(5) Uani 1.00 d . . .
H(1) H 0.0759 0.0121 0.0916 0.0798 Uiso 1.00 calc . . .
H(2) H 0.1941 0.0123 0.0807 0.0798 Uiso 1.00 calc . . .
H(3) H 0.1338 -0.0709 0.0814 0.0798 Uiso 1.00 calc . . .
H(4) H 0.4172 0.0024 0.2164 0.0863 Uiso 1.00 calc . . .
H(5) H 0.3392 0.0496 0.1482 0.0863 Uiso 1.00 calc . . .
H(6) H 0.3820 0.0917 0.2356 0.0863 Uiso 1.00 calc . . .
H(7) H 0.3858 -0.0617 0.4276 0.0883 Uiso 1.00 calc . . .
H(8) H 0.4163 0.0222 0.3895 0.0883 Uiso 1.00 calc . . .
H(9) H 0.3384 0.0203 0.4567 0.0883 Uiso 1.00 calc . . .
H(10) H 0.1461 -0.0526 0.4675 0.0770 Uiso 1.00 calc . . .
H(11) H 0.0771 -0.1182 0.4131 0.0770 Uiso 1.00 calc . . .
H(12) H 0.1949 -0.1365 0.4453 0.0770 Uiso 1.00 calc . . .
H(13) H -0.0420 -0.0649 0.2119 0.0757 Uiso 1.00 calc . . .
H(14) H 0.0160 -0.1475 0.1999 0.0757 Uiso 1.00 calc . . .
H(15) H -0.0117 -0.1237 0.2902 0.0757 Uiso 1.00 calc . . .
H(16) H 0.1568 0.3373 0.3331 0.1160 Uiso 1.00 calc . . .
H(17) H 0.0544 0.2852 0.3163 0.1160 Uiso 1.00 calc . . .
H(18) H 0.1291 0.2764 0.4033 0.1160 Uiso 1.00 calc . . .
H(19) H 0.2411 0.2973 0.1986 0.1473 Uiso 1.00 calc . . .
H(20) H 0.2430 0.2082 0.1614 0.1473 Uiso 1.00 calc . . .
H(21) H 0.1365 0.2536 0.1617 0.1473 Uiso 1.00 calc . . .
H(22) H 0.3229 0.2149 0.4174 0.1090 Uiso 1.00 calc . . .
H(23) H 0.3743 0.1840 0.3393 0.1090 Uiso 1.00 calc . . .
H(24) H 0.3473 0.2771 0.3472 0.1090 Uiso 1.00 calc . . .
H(25) H -0.1263 -0.0116 0.3981 0.0576 Uiso 1.00 calc . . .
H(26) H -0.1716 -0.1394 0.4530 0.0731 Uiso 1.00 calc . . .
H(27) H -0.3307 -0.2016 0.3977 0.0914 Uiso 1.00 calc . . .
H(28) H -0.4499 -0.1311 0.3003 0.0955 Uiso 1.00 calc . . .
H(29) H -0.4043 -0.0067 0.2413 0.0819 Uiso 1.00 calc . . .
H(30) H -0.2575 0.0312 0.1125 0.0803 Uiso 1.00 calc . . .
H(31) H -0.3829 0.0359 -0.0113 0.0965 Uiso 1.00 calc . . .
H(32) H -0.5135 0.1375 -0.0228 0.1030 Uiso 1.00 calc . . .
H(33) H -0.5222 0.2275 0.0900 0.0910 Uiso 1.00 calc . . .
H(34) H -0.4021 0.2194 0.2145 0.0732 Uiso 1.00 calc . . .
H(35) H -0.3904 0.1110 0.3854 0.0614 Uiso 1.00 calc . . .
H(36) H -0.4485 0.2096 0.4766 0.0896 Uiso 1.00 calc . . .
H(37) H -0.3694 0.3381 0.4932 0.0965 Uiso 1.00 calc . . .
H(38) H -0.2269 0.3675 0.4235 0.0979 Uiso 1.00 calc . . .
H(39) H -0.1604 0.2677 0.3384 0.0766 Uiso 1.00 calc . . .

loop_
_atom_site_aniso_label
_atom_site_aniso_U_11
_atom_site_aniso_U_22
_atom_site_aniso_U_33
_atom_site_aniso_U_12
_atom_site_aniso_U_13
_atom_site_aniso_U_23
Ir(1) 0.0221(2) 0.0319(3) 0.0477(3) -0.0008(2) 0.0051(2) -0.0012(3)
Ir(2) 0.0244(3) 0.0391(3) 0.0534(3) 0.0029(2) 0.0052(2) 0.0006(3)
S(1) 0.034(2) 0.055(2) 0.050(2) 0.004(2) 0.012(2) -0.004(2)
P(1) 0.040(2) 0.036(2) 0.062(3) -0.010(2) 0.003(2) -0.003(2)
P(2) 0.023(2) 0.042(2) 0.053(2) 0.006(2) 0.004(2) 0.000(2)
O(1) 0.12(1) 0.11(1) 0.056(8) 0.017(10) 0.023(8) 0.006(8)
N(1) 0.039(7) 0.044(8) 0.079(10) -0.006(6) -0.001(7) 0.000(7)
C(1) 0.025(7) 0.042(8) 0.067(10) 0.016(6) 0.002(7) 0.000(8)
C(2) 0.030(7) 0.036(8) 0.057(9) 0.005(6) 0.016(6) 0.001(7)
C(3) 0.026(7) 0.051(9) 0.065(10) 0.003(7) 0.006(7) 0.000(8)
C(4) 0.039(8) 0.031(8) 0.061(9) 0.007(6) 0.016(7) 0.001(7)
C(5) 0.017(6) 0.044(8) 0.051(8) 0.009(6) 0.000(6) -0.007(7)
C(6) 0.07(1) 0.05(1) 0.08(1) 0.020(9) 0.007(9) 0.000(9)
C(7) 0.05(1) 0.07(1) 0.10(1) 0.006(10) 0.038(10) -0.01(1)
C(8) 0.06(1) 0.07(1) 0.08(1) 0.023(10) -0.015(9) 0.00(1)
C(9) 0.07(1) 0.05(1) 0.07(1) -0.005(9) 0.012(9) -0.004(9)
C(10) 0.048(9) 0.06(1) 0.09(1) -0.004(8) 0.012(9) -0.012(9)
C(11) 0.11(2) 0.032(10) 0.16(2) -0.01(1) 0.04(1) -0.02(1)
C(12) 0.22(3) 0.08(1) 0.07(1) -0.06(2) 0.02(2) 0.00(1)
C(13) 0.07(1) 0.06(1) 0.14(2) -0.04(1) 0.01(1) -0.03(1)
C(14) 0.027(7) 0.042(8) 0.051(8) -0.001(6) 0.002(6) -0.010(7)
C(15) 0.045(9) 0.042(8) 0.054(9) -0.007(7) -0.002(7) 0.001(7)
C(16) 0.07(1) 0.05(1) 0.06(1) 0.003(9) 0.013(9) -0.002(9)
C(17) 0.08(1) 0.05(1) 0.10(1) -0.03(1) 0.02(1) -0.01(1)
C(18) 0.06(1) 0.08(1) 0.10(2) -0.04(1) 0.00(1) 0.00(1)
C(19) 0.038(9) 0.06(1) 0.10(1) -0.013(9) 0.001(9) 0.01(1)
C(20) 0.032(7) 0.051(9) 0.042(8) 0.007(7) -0.004(6) 0.005(7)
C(21) 0.035(8) 0.08(1) 0.08(1) 0.006(9) -0.016(8) -0.01(1)
C(22) 0.08(1) 0.10(2) 0.06(1) -0.02(1) 0.002(10) -0.03(1)
C(23) 0.037(10) 0.13(2) 0.08(1) -0.01(1) -0.011(9) 0.02(1)
C(24) 0.05(1) 0.10(2) 0.07(1) 0.03(1) 0.003(10) 0.02(1)
C(25) 0.038(9) 0.07(1) 0.08(1) 0.013(8) 0.007(8) 0.015(10)
C(26) 0.023(7) 0.052(9) 0.050(8) 0.005(7) -0.004(6) 0.001(7)
C(27) 0.036(8) 0.06(1) 0.057(9) 0.006(8) 0.017(7) -0.009(8)
C(28) 0.05(1) 0.11(2) 0.06(1) 0.02(1) -0.007(8) -0.01(1)
C(29) 0.08(1) 0.08(1) 0.07(1) 0.03(1) -0.01(1) -0.02(1)
C(30) 0.08(1) 0.06(1) 0.11(2) 0.00(1) 0.02(1) -0.02(1)
C(31) 0.040(9) 0.050(10) 0.10(1) -0.007(8) 0.021(9) -0.019(10)

loop_
_atom_type_symbol
_atom_type_description
_atom_type_scat_dispersion_real
_atom_type_scat_dispersion_imag
_atom_type_scat_source
C C 0.003 0.002
;International Tables for Crystallography
(1992, Vol. C, Tables 4.2.6.8 and 6.1.1.1)
;
H H 0.000 0.000
;International Tables for Crystallography
(1992, Vol. C, Table 6.1.1.2)
;
Ir Ir -1.444 7.990
;International Tables for Crystallography
(1992, Vol. C, Tables 4.2.6.8 and 6.1.1.1)
;
N N 0.006 0.003
;International Tables for Crystallography
(1992, Vol. C, Tables 4.2.6.8 and 6.1.1.1)
;
O O 0.011 0.006
;International Tables for Crystallography
(1992, Vol. C, Tables 4.2.6.8 and 6.1.1.1)
;
P P 0.102 0.094
;International Tables for Crystallography
(1992, Vol. C, Tables 4.2.6.8 and 6.1.1.1)
;
S S 0.125 0.123
;International Tables for Crystallography
(1992, Vol. C, Tables 4.2.6.8 and 6.1.1.1)
;

loop_
_geom_angle_atom_site_label_1
_geom_angle_atom_site_label_2
_geom_angle_atom_site_label_3
_geom_angle
_geom_angle_site_symmetry_1
_geom_angle_site_symmetry_2
_geom_angle_site_symmetry_3
_geom_angle_publ_flag
Ir(2) Ir(1) S(1) 53.19(10) . . . yes
Ir(2) Ir(1) P(1) 91.7(1) . . . yes
Ir(2) Ir(1) C(1) 103.2(3) . . . yes
Ir(2) Ir(1) C(2) 138.6(4) . . . yes
Ir(2) Ir(1) C(3) 155.9(4) . . . yes
Ir(2) Ir(1) C(4) 119.7(4) . . . yes
Ir(2) Ir(1) C(5) 94.0(3) . . . yes
S(1) Ir(1) P(1) 91.5(1) . . . yes
S(1) Ir(1) C(1) 140.4(4) . . . yes
S(1) Ir(1) C(2) 160.9(4) . . . yes
S(1) Ir(1) C(3) 124.2(4) . . . yes
S(1) Ir(1) C(4) 99.9(4) . . . yes
S(1) Ir(1) C(5) 107.3(3) . . . yes
P(1) Ir(1) C(1) 123.4(4) . . . yes
P(1) Ir(1) C(2) 101.8(4) . . . yes
P(1) Ir(1) C(3) 112.4(4) . . . yes
P(1) Ir(1) C(4) 147.3(4) . . . yes
P(1) Ir(1) C(5) 159.9(4) . . . yes
C(1) Ir(1) C(2) 37.5(5) . . . yes
C(1) Ir(1) C(3) 63.0(5) . . . yes
C(1) Ir(1) C(4) 61.8(5) . . . yes
C(1) Ir(1) C(5) 36.5(5) . . . yes
C(2) Ir(1) C(3) 37.7(5) . . . yes
C(2) Ir(1) C(4) 61.7(5) . . . yes
C(2) Ir(1) C(5) 62.0(5) . . . yes
C(3) Ir(1) C(4) 37.1(5) . . . yes
C(3) Ir(1) C(5) 63.0(5) . . . yes
C(4) Ir(1) C(5) 37.6(5) . . . yes
Ir(1) Ir(2) S(1) 56.07(9) . . . yes
Ir(1) Ir(2) P(2) 143.1(1) . . . yes
Ir(1) Ir(2) N(1) 107.2(4) . . . yes
S(1) Ir(2) P(2) 92.9(1) . . . yes
S(1) Ir(2) N(1) 159.8(4) . . . yes
P(2) Ir(2) N(1) 106.5(4) . . . yes
Ir(1) S(1) Ir(2) 70.7(1) . . . yes
Ir(1) P(1) C(11) 120.1(6) . . . yes
Ir(1) P(1) C(12) 115.6(7) . . . yes
Ir(1) P(1) C(13) 114.7(7) . . . yes
C(11) P(1) C(12) 101(1) . . . yes
C(11) P(1) C(13) 98.8(10) . . . yes
C(12) P(1) C(13) 103(1) . . . yes
Ir(2) P(2) C(14) 115.6(4) . . . yes
Ir(2) P(2) C(20) 110.9(5) . . . yes
Ir(2) P(2) C(26) 119.1(5) . . . yes
C(14) P(2) C(20) 103.3(7) . . . yes
C(14) P(2) C(26) 104.3(7) . . . yes
C(20) P(2) C(26) 101.6(7) . . . yes
Ir(2) N(1) O(1) 173(1) . . . yes
Ir(1) C(1) C(2) 70.5(8) . . . yes
Ir(1) C(1) C(5) 72.6(8) . . . yes
Ir(1) C(1) C(6) 127(1) . . . yes
C(2) C(1) C(5) 108(1) . . . yes
C(2) C(1) C(6) 125(1) . . . yes
C(5) C(1) C(6) 125(1) . . . yes
Ir(1) C(2) C(1) 72.0(8) . . . yes
Ir(1) C(2) C(3) 72.1(8) . . . yes
Ir(1) C(2) C(7) 128(1) . . . yes
C(1) C(2) C(3) 109(1) . . . yes
C(1) C(2) C(7) 125(1) . . . yes
C(3) C(2) C(7) 124(1) . . . yes
Ir(1) C(3) C(2) 70.2(8) . . . yes
Ir(1) C(3) C(4) 72.0(8) . . . yes
Ir(1) C(3) C(8) 128(1) . . . yes
C(2) C(3) C(4) 106(1) . . . yes
C(2) C(3) C(8) 128(1) . . . yes
C(4) C(3) C(8) 125(1) . . . yes
Ir(1) C(4) C(3) 70.9(8) . . . yes
Ir(1) C(4) C(5) 71.3(8) . . . yes
Ir(1) C(4) C(9) 125(1) . . . yes
C(3) C(4) C(5) 109(1) . . . yes
C(3) C(4) C(9) 125(1) . . . yes
C(5) C(4) C(9) 125(1) . . . yes
Ir(1) C(5) C(1) 70.9(8) . . . yes
Ir(1) C(5) C(4) 71.1(8) . . . yes
Ir(1) C(5) C(10) 127.1(10) . . . yes
C(1) C(5) C(4) 107(1) . . . yes
C(1) C(5) C(10) 127(1) . . . yes
C(4) C(5) C(10) 125(1) . . . yes
C(1) C(6) H(1) 109.5 . . . no
C(1) C(6) H(2) 109.5 . . . no
C(1) C(6) H(3) 109.5 . . . no
H(1) C(6) H(2) 109.5 . . . no
H(1) C(6) H(3) 109.5 . . . no
H(2) C(6) H(3) 109.5 . . . no
C(2) C(7) H(4) 109.5 . . . no
C(2) C(7) H(5) 109.5 . . . no
C(2) C(7) H(6) 109.5 . . . no
H(4) C(7) H(5) 109.5 . . . no
H(4) C(7) H(6) 109.5 . . . no
H(5) C(7) H(6) 109.5 . . . no
C(3) C(8) H(7) 109.5 . . . no
C(3) C(8) H(8) 109.5 . . . no
C(3) C(8) H(9) 109.5 . . . no
H(7) C(8) H(8) 109.5 . . . no
H(7) C(8) H(9) 109.5 . . . no
H(8) C(8) H(9) 109.5 . . . no
C(4) C(9) H(10) 109.5 . . . no
C(4) C(9) H(11) 109.5 . . . no
C(4) C(9) H(12) 109.5 . . . no
H(10) C(9) H(11) 109.5 . . . no
H(10) C(9) H(12) 109.5 . . . no
H(11) C(9) H(12) 109.5 . . . no
C(5) C(10) H(13) 109.5 . . . no
C(5) C(10) H(14) 109.5 . . . no
C(5) C(10) H(15) 109.5 . . . no
H(13) C(10) H(14) 109.5 . . . no
H(13) C(10) H(15) 109.5 . . . no
H(14) C(10) H(15) 109.5 . . . no
P(1) C(11) H(16) 109.5 . . . no
P(1) C(11) H(17) 109.5 . . . no
P(1) C(11) H(18) 109.5 . . . no
H(16) C(11) H(17) 109.5 . . . no
H(16) C(11) H(18) 109.5 . . . no
H(17) C(11) H(18) 109.5 . . . no
P(1) C(12) H(19) 109.5 . . . no
P(1) C(12) H(20) 109.5 . . . no
P(1) C(12) H(21) 109.5 . . . no
H(19) C(12) H(20) 109.5 . . . no
H(19) C(12) H(21) 109.5 . . . no
H(20) C(12) H(21) 109.5 . . . no
P(1) C(13) H(22) 109.5 . . . no
P(1) C(13) H(23) 109.5 . . . no
P(1) C(13) H(24) 109.5 . . . no
H(22) C(13) H(23) 109.5 . . . no
H(22) C(13) H(24) 109.5 . . . no
H(23) C(13) H(24) 109.5 . . . no
P(2) C(14) C(15) 120(1) . . . yes
P(2) C(14) C(19) 122(1) . . . yes
C(15) C(14) C(19) 116(1) . . . yes
C(14) C(15) C(16) 121(1) . . . yes
C(14) C(15) H(25) 119.1 . . . no
C(16) C(15) H(25) 119.1 . . . no
C(15) C(16) C(17) 119(1) . . . yes
C(15) C(16) H(26) 120.3 . . . no
C(17) C(16) H(26) 120.3 . . . no
C(16) C(17) C(18) 119(1) . . . yes
C(16) C(17) H(27) 120.1 . . . no
C(18) C(17) H(27) 120.1 . . . no
C(17) C(18) C(19) 121(1) . . . yes
C(17) C(18) H(28) 119.5 . . . no
C(19) C(18) H(28) 119.5 . . . no
C(14) C(19) C(18) 120(1) . . . yes
C(14) C(19) H(29) 119.5 . . . no
C(18) C(19) H(29) 119.5 . . . no
P(2) C(20) C(21) 116(1) . . . yes
P(2) C(20) C(25) 125(1) . . . yes
C(21) C(20) C(25) 117(1) . . . yes
C(20) C(21) C(22) 120(1) . . . yes
C(20) C(21) H(30) 119.5 . . . no
C(22) C(21) H(30) 119.5 . . . no
C(21) C(22) C(23) 119(1) . . . yes
C(21) C(22) H(31) 120.5 . . . no
C(23) C(22) H(31) 120.5 . . . no
C(22) C(23) C(24) 119(1) . . . yes
C(22) C(23) H(32) 120.3 . . . no
C(24) C(23) H(32) 120.3 . . . no
C(23) C(24) C(25) 121(1) . . . yes
C(23) C(24) H(33) 119.5 . . . no
C(25) C(24) H(33) 119.5 . . . no
C(20) C(25) C(24) 121(1) . . . yes
C(20) C(25) H(34) 119.1 . . . no
C(24) C(25) H(34) 119.1 . . . no
P(2) C(26) C(27) 121(1) . . . yes
P(2) C(26) C(31) 119(1) . . . yes
C(27) C(26) C(31) 119(1) . . . yes
C(26) C(27) C(28) 119(1) . . . yes
C(26) C(27) H(35) 120.4 . . . no
C(28) C(27) H(35) 120.4 . . . no
C(27) C(28) C(29) 120(1) . . . yes
C(27) C(28) H(36) 119.5 . . . no
C(29) C(28) H(36) 119.5 . . . no
C(28) C(29) C(30) 119(1) . . . yes
C(28) C(29) H(37) 120.3 . . . no
C(30) C(29) H(37) 120.3 . . . no
C(29) C(30) C(31) 120(1) . . . yes
C(29) C(30) H(38) 119.6 . . . no
C(31) C(30) H(38) 119.6 . . . no
C(26) C(31) C(30) 119(1) . . . yes
C(26) C(31) H(39) 120.1 . . . no
C(30) C(31) H(39) 120.1 . . . no

loop_
_geom_bond_atom_site_label_1
_geom_bond_atom_site_label_2
_geom_bond_distance
_geom_bond_site_symmetry_1
_geom_bond_site_symmetry_2
_geom_bond_publ_flag
Ir(1) Ir(2) 2.643(1) . . yes
Ir(1) S(1) 2.323(3) . . yes
Ir(1) P(1) 2.236(4) . . yes
Ir(1) C(1) 2.22(1) . . yes
Ir(1) C(2) 2.20(1) . . yes
Ir(1) C(3) 2.23(1) . . yes
Ir(1) C(4) 2.24(1) . . yes
Ir(1) C(5) 2.25(1) . . yes
Ir(2) S(1) 2.241(4) . . yes
Ir(2) P(2) 2.292(4) . . yes
Ir(2) N(1) 1.75(2) . . yes
P(1) C(11) 1.80(2) . . yes
P(1) C(12) 1.79(2) . . yes
P(1) C(13) 1.82(2) . . yes
P(2) C(14) 1.82(2) . . yes
P(2) C(20) 1.82(1) . . yes
P(2) C(26) 1.83(1) . . yes
O(1) N(1) 1.20(2) . . yes
C(1) C(2) 1.42(2) . . yes
C(1) C(5) 1.40(2) . . yes
C(1) C(6) 1.50(2) . . yes
C(2) C(3) 1.43(2) . . yes
C(2) C(7) 1.52(2) . . yes
C(3) C(4) 1.42(2) . . yes
C(3) C(8) 1.49(2) . . yes
C(4) C(5) 1.45(2) . . yes
C(4) C(9) 1.49(2) . . yes
C(5) C(10) 1.49(2) . . yes
C(6) H(1) 0.950 . . no
C(6) H(2) 0.950 . . no
C(6) H(3) 0.950 . . no
C(7) H(4) 0.950 . . no
C(7) H(5) 0.950 . . no
C(7) H(6) 0.950 . . no
C(8) H(7) 0.950 . . no
C(8) H(8) 0.950 . . no
C(8) H(9) 0.950 . . no
C(9) H(10) 0.950 . . no
C(9) H(11) 0.950 . . no
C(9) H(12) 0.950 . . no
C(10) H(13) 0.950 . . no
C(10) H(14) 0.950 . . no
C(10) H(15) 0.950 . . no
C(11) H(16) 0.950 . . no
C(11) H(17) 0.950 . . no
C(11) H(18) 0.950 . . no
C(12) H(19) 0.950 . . no
C(12) H(20) 0.950 . . no
C(12) H(21) 0.950 . . no
C(13) H(22) 0.950 . . no
C(13) H(23) 0.950 . . no
C(13) H(24) 0.950 . . no
C(14) C(15) 1.38(2) . . yes
C(14) C(19) 1.40(2) . . yes
C(15) C(16) 1.39(2) . . yes
C(15) H(25) 0.950 . . no
C(16) C(17) 1.38(2) . . yes
C(16) H(26) 0.950 . . no
C(17) C(18) 1.35(3) . . yes
C(17) H(27) 0.950 . . no
C(18) C(19) 1.38(2) . . yes
C(18) H(28) 0.950 . . no
C(19) H(29) 0.950 . . no
C(20) C(21) 1.39(2) . . yes
C(20) C(25) 1.36(2) . . yes
C(21) C(22) 1.40(2) . . yes
C(21) H(30) 0.950 . . no
C(22) C(23) 1.38(3) . . yes
C(22) H(31) 0.950 . . no
C(23) C(24) 1.36(3) . . yes
C(23) H(32) 0.950 . . no
C(24) C(25) 1.37(2) . . yes
C(24) H(33) 0.950 . . no
C(25) H(34) 0.950 . . no
C(26) C(27) 1.39(2) . . yes
C(26) C(31) 1.37(2) . . yes
C(27) C(28) 1.38(2) . . yes
C(27) H(35) 0.950 . . no
C(28) C(29) 1.36(3) . . yes
C(28) H(36) 0.950 . . no
C(29) C(30) 1.36(3) . . yes
C(29) H(37) 0.950 . . no
C(30) C(31) 1.38(2) . . yes
C(30) H(38) 0.950 . . no
C(31) H(39) 0.950 . . no

loop_
_geom_contact_atom_site_label_1
_geom_contact_atom_site_label_2
_geom_contact_distance
_geom_contact_site_symmetry_1
_geom_contact_site_symmetry_2
_geom_contact_publ_flag
Ir(1) Ir(2) 2.643(1) . . ?
O(1) C(6) 3.48(2) . 3_555 ?
O(1) C(17) 3.59(2) . 2_455 ?
C(11) C(23) 3.51(3) . 4_555 ?

loop_
_geom_torsion_atom_site_label_1
_geom_torsion_atom_site_label_2
_geom_torsion_atom_site_label_3
_geom_torsion_atom_site_label_4
_geom_torsion
_geom_torsion_site_symmetry_1
_geom_torsion_site_symmetry_2
_geom_torsion_site_symmetry_3
_geom_torsion_site_symmetry_4
_geom_torsion_publ_flag
Ir(1) Ir(2) P(2) C(14) -38.7(6) . . . . yes
Ir(1) Ir(2) P(2) C(20) -155.9(5) . . . . yes
Ir(1) Ir(2) P(2) C(26) 86.8(6) . . . . yes
Ir(1) Ir(2) N(1) O(1) -110(11) . . . . yes
Ir(1) S(1) Ir(2) P(2) 158.7(1) . . . . yes
Ir(1) S(1) Ir(2) N(1) -37(1) . . . . yes
Ir(1) C(1) C(2) C(3) 62(1) . . . . yes
Ir(1) C(1) C(2) C(7) -125(1) . . . . yes
Ir(1) C(1) C(5) C(4) -62.1(9) . . . . yes
Ir(1) C(1) C(5) C(10) 122(1) . . . . yes
Ir(1) C(2) C(1) C(5) -63.1(10) . . . . yes
Ir(1) C(2) C(1) C(6) 122(1) . . . . yes
Ir(1) C(2) C(3) C(4) 63.5(10) . . . . yes
Ir(1) C(2) C(3) C(8) -124(1) . . . . yes
Ir(1) C(3) C(2) C(1) -62.8(10) . . . . yes
Ir(1) C(3) C(2) C(7) 125(1) . . . . yes
Ir(1) C(3) C(4) C(5) 61.4(10) . . . . yes
Ir(1) C(3) C(4) C(9) -120(1) . . . . yes
Ir(1) C(4) C(3) C(2) -62.3(10) . . . . yes
Ir(1) C(4) C(3) C(8) 125(1) . . . . yes
Ir(1) C(4) C(5) C(1) 62.0(10) . . . . yes
Ir(1) C(4) C(5) C(10) -122(1) . . . . yes
Ir(1) C(5) C(1) C(2) 61.8(10) . . . . yes
Ir(1) C(5) C(1) C(6) -123(1) . . . . yes
Ir(1) C(5) C(4) C(3) -61.2(10) . . . . yes
Ir(1) C(5) C(4) C(9) 120(1) . . . . yes
Ir(2) Ir(1) P(1) C(11) 46.0(10) . . . . yes
Ir(2) Ir(1) P(1) C(12) -76(1) . . . . yes
Ir(2) Ir(1) P(1) C(13) 163.4(8) . . . . yes
Ir(2) Ir(1) C(1) C(2) 163.7(8) . . . . yes
Ir(2) Ir(1) C(1) C(5) -78.7(7) . . . . yes
Ir(2) Ir(1) C(1) C(6) 43(1) . . . . yes
Ir(2) Ir(1) C(2) C(1) -24(1) . . . . yes
Ir(2) Ir(1) C(2) C(3) -142.2(7) . . . . yes
Ir(2) Ir(1) C(2) C(7) 97(1) . . . . yes
Ir(2) Ir(1) C(3) C(2) 96(1) . . . . yes
Ir(2) Ir(1) C(3) C(4) -18(1) . . . . yes
Ir(2) Ir(1) C(3) C(8) -139(1) . . . . yes
Ir(2) Ir(1) C(4) C(3) 171.3(7) . . . . yes
Ir(2) Ir(1) C(4) C(5) 52.5(8) . . . . yes
Ir(2) Ir(1) C(4) C(9) -68(1) . . . . yes
Ir(2) Ir(1) C(5) C(1) 106.8(7) . . . . yes
Ir(2) Ir(1) C(5) C(4) -136.3(7) . . . . yes
Ir(2) Ir(1) C(5) C(10) -16(1) . . . . yes
Ir(2) S(1) Ir(1) P(1) 91.0(1) . . . . yes
Ir(2) S(1) Ir(1) C(1) -62.7(6) . . . . yes
Ir(2) S(1) Ir(1) C(2) -134(1) . . . . yes
Ir(2) S(1) Ir(1) C(3) -150.5(5) . . . . yes
Ir(2) S(1) Ir(1) C(4) -119.8(4) . . . . yes
Ir(2) S(1) Ir(1) C(5) -81.8(4) . . . . yes
Ir(2) P(2) C(14) C(15) 44(1) . . . . yes
Ir(2) P(2) C(14) C(19) -135(1) . . . . yes
Ir(2) P(2) C(20) C(21) 57(1) . . . . yes
Ir(2) P(2) C(20) C(25) -122(1) . . . . yes
Ir(2) P(2) C(26) C(27) -159(1) . . . . yes
Ir(2) P(2) C(26) C(31) 22(1) . . . . yes
S(1) Ir(1) Ir(2) P(2) -37.3(2) . . . . yes
S(1) Ir(1) Ir(2) N(1) 167.3(5) . . . . yes
S(1) Ir(1) P(1) C(11) -7.2(10) . . . . yes
S(1) Ir(1) P(1) C(12) -129(1) . . . . yes
S(1) Ir(1) P(1) C(13) 110.2(8) . . . . yes
S(1) Ir(1) C(1) C(2) -149.3(7) . . . . yes
S(1) Ir(1) C(1) C(5) -31(1) . . . . yes
S(1) Ir(1) C(1) C(6) 90(1) . . . . yes
S(1) Ir(1) C(2) C(1) 96(1) . . . . yes
S(1) Ir(1) C(2) C(3) -21(1) . . . . yes
S(1) Ir(1) C(2) C(7) -142(1) . . . . yes
S(1) Ir(1) C(3) C(2) 171.5(7) . . . . yes
S(1) Ir(1) C(3) C(4) 56.3(10) . . . . yes
S(1) Ir(1) C(3) C(8) -64(1) . . . . yes
S(1) Ir(1) C(4) C(3) -135.7(8) . . . . yes
S(1) Ir(1) C(4) C(5) 105.6(7) . . . . yes
S(1) Ir(1) C(4) C(9) -15(1) . . . . yes
S(1) Ir(1) C(5) C(1) 159.4(7) . . . . yes
S(1) Ir(1) C(5) C(4) -83.7(7) . . . . yes
S(1) Ir(1) C(5) C(10) 36(1) . . . . yes
S(1) Ir(2) Ir(1) P(1) -90.6(2) . . . . yes
S(1) Ir(2) Ir(1) C(1) 144.5(4) . . . . yes
S(1) Ir(2) Ir(1) C(2) 159.4(6) . . . . yes
S(1) Ir(2) Ir(1) C(3) 92.6(10) . . . . yes
S(1) Ir(2) Ir(1) C(4) 79.6(4) . . . . yes
S(1) Ir(2) Ir(1) C(5) 108.7(4) . . . . yes
S(1) Ir(2) P(2) C(14) -68.9(5) . . . . yes
S(1) Ir(2) P(2) C(20) 173.9(6) . . . . yes
S(1) Ir(2) P(2) C(26) 56.6(6) . . . . yes
S(1) Ir(2) N(1) O(1) -78(12) . . . . yes
P(1) Ir(1) Ir(2) P(2) -127.9(2) . . . . yes
P(1) Ir(1) Ir(2) N(1) 76.7(4) . . . . yes
P(1) Ir(1) C(1) C(2) 62.8(9) . . . . yes
P(1) Ir(1) C(1) C(5) -179.7(6) . . . . yes
P(1) Ir(1) C(1) C(6) -57(1) . . . . yes
P(1) Ir(1) C(2) C(1) -130.7(8) . . . . yes
P(1) Ir(1) C(2) C(3) 111.4(8) . . . . yes
P(1) Ir(1) C(2) C(7) -8(1) . . . . yes
P(1) Ir(1) C(3) C(2) -80.2(8) . . . . yes
P(1) Ir(1) C(3) C(4) 164.6(7) . . . . yes
P(1) Ir(1) C(3) C(8) 43(1) . . . . yes
P(1) Ir(1) C(4) C(3) -27(1) . . . . yes
P(1) Ir(1) C(4) C(5) -145.8(7) . . . . yes
P(1) Ir(1) C(4) C(9) 92(1) . . . . yes
P(1) Ir(1) C(5) C(1) 0(1) . . . . yes
P(1) Ir(1) C(5) C(4) 117(1) . . . . yes
P(1) Ir(1) C(5) C(10) -122(1) . . . . yes
P(2) Ir(2) Ir(1) C(1) 107.2(4) . . . . yes
P(2) Ir(2) Ir(1) C(2) 122.1(6) . . . . yes
P(2) Ir(2) Ir(1) C(3) 55.3(10) . . . . yes
P(2) Ir(2) Ir(1) C(4) 42.4(5) . . . . yes
P(2) Ir(2) Ir(1) C(5) 71.4(4) . . . . yes
P(2) Ir(2) N(1) O(1) 84(11) . . . . yes
P(2) C(14) C(15) C(16) 178(1) . . . . yes
P(2) C(14) C(19) C(18) -177(1) . . . . yes
P(2) C(20) C(21) C(22) 176(1) . . . . yes
P(2) C(20) C(25) C(24) -177(1) . . . . yes
P(2) C(26) C(27) C(28) -177(1) . . . . yes
P(2) C(26) C(31) C(30) 175(1) . . . . yes
N(1) Ir(2) Ir(1) C(1) -48.2(6) . . . . yes
N(1) Ir(2) Ir(1) C(2) -33.3(7) . . . . yes
N(1) Ir(2) Ir(1) C(3) -100(1) . . . . yes
N(1) Ir(2) Ir(1) C(4) -113.0(6) . . . . yes
N(1) Ir(2) Ir(1) C(5) -84.0(6) . . . . yes
N(1) Ir(2) P(2) C(14) 116.8(7) . . . . yes
N(1) Ir(2) P(2) C(20) -0.4(7) . . . . yes
N(1) Ir(2) P(2) C(26) -117.7(7) . . . . yes
C(1) Ir(1) P(1) C(11) 153(1) . . . . yes
C(1) Ir(1) P(1) C(12) 30(1) . . . . yes
C(1) Ir(1) P(1) C(13) -89.6(9) . . . . yes
C(1) Ir(1) C(2) C(3) -117(1) . . . . yes
C(1) Ir(1) C(2) C(7) 121(1) . . . . yes
C(1) Ir(1) C(3) C(2) 37.1(8) . . . . yes
C(1) Ir(1) C(3) C(4) -78.1(9) . . . . yes
C(1) Ir(1) C(3) C(8) 161(1) . . . . yes
C(1) Ir(1) C(4) C(3) 81.7(9) . . . . yes
C(1) Ir(1) C(4) C(5) -37.0(7) . . . . yes
C(1) Ir(1) C(4) C(9) -158(1) . . . . yes
C(1) Ir(1) C(5) C(4) 116(1) . . . . yes
C(1) Ir(1) C(5) C(10) -122(1) . . . . yes
C(1) C(2) Ir(1) C(3) 117(1) . . . . yes
C(1) C(2) Ir(1) C(4) 79.6(9) . . . . yes
C(1) C(2) Ir(1) C(5) 36.7(8) . . . . yes
C(1) C(2) C(3) C(4) 0(1) . . . . yes
C(1) C(2) C(3) C(8) 172(1) . . . . yes
C(1) C(5) Ir(1) C(2) -37.7(8) . . . . yes
C(1) C(5) Ir(1) C(3) -80.4(8) . . . . yes
C(1) C(5) Ir(1) C(4) -116(1) . . . . yes
C(1) C(5) C(4) C(3) 0(1) . . . . yes
C(1) C(5) C(4) C(9) -177(1) . . . . yes
C(2) Ir(1) P(1) C(11) -173(1) . . . . yes
C(2) Ir(1) P(1) C(12) 64(1) . . . . yes
C(2) Ir(1) P(1) C(13) -56.0(9) . . . . yes
C(2) Ir(1) C(1) C(5) 117(1) . . . . yes
C(2) Ir(1) C(1) C(6) -120(1) . . . . yes
C(2) Ir(1) C(3) C(4) -115(1) . . . . yes
C(2) Ir(1) C(3) C(8) 123(1) . . . . yes
C(2) Ir(1) C(4) C(3) 38.9(8) . . . . yes
C(2) Ir(1) C(4) C(5) -79.8(8) . . . . yes
C(2) Ir(1) C(4) C(9) 158(1) . . . . yes
C(2) Ir(1) C(5) C(4) 79.2(8) . . . . yes
C(2) Ir(1) C(5) C(10) -160(1) . . . . yes
C(2) C(1) Ir(1) C(3) -37.4(8) . . . . yes
C(2) C(1) Ir(1) C(4) -79.4(9) . . . . yes
C(2) C(1) Ir(1) C(5) -117(1) . . . . yes
C(2) C(1) C(5) C(4) 0(1) . . . . yes
C(2) C(1) C(5) C(10) -175(1) . . . . yes
C(2) C(3) Ir(1) C(4) 115(1) . . . . yes
C(2) C(3) Ir(1) C(5) 78.3(9) . . . . yes
C(2) C(3) C(4) C(5) 0(1) . . . . yes
C(2) C(3) C(4) C(9) 177(1) . . . . yes
C(3) Ir(1) P(1) C(11) -135(1) . . . . yes
C(3) Ir(1) P(1) C(12) 102(1) . . . . yes
C(3) Ir(1) P(1) C(13) -18.0(9) . . . . yes
C(3) Ir(1) C(1) C(5) 80.2(8) . . . . yes
C(3) Ir(1) C(1) C(6) -157(1) . . . . yes
C(3) Ir(1) C(2) C(7) -120(1) . . . . yes
C(3) Ir(1) C(4) C(5) -118(1) . . . . yes
C(3) Ir(1) C(4) C(9) 119(1) . . . . yes
C(3) Ir(1) C(5) C(4) 36.4(7) . . . . yes
C(3) Ir(1) C(5) C(10) 156(1) . . . . yes
C(3) C(2) Ir(1) C(4) -38.3(8) . . . . yes
C(3) C(2) Ir(1) C(5) -81.2(9) . . . . yes
C(3) C(2) C(1) C(5) 0(1) . . . . yes
C(3) C(2) C(1) C(6) -174(1) . . . . yes
C(3) C(4) Ir(1) C(5) 118(1) . . . . yes
C(3) C(4) C(5) C(10) 176(1) . . . . yes
C(4) Ir(1) P(1) C(11) -118(1) . . . . yes
C(4) Ir(1) P(1) C(12) 119(1) . . . . yes
C(4) Ir(1) P(1) C(13) 0(1) . . . . yes
C(4) Ir(1) C(1) C(5) 38.1(7) . . . . yes
C(4) Ir(1) C(1) C(6) 160(1) . . . . yes
C(4) Ir(1) C(2) C(7) -158(1) . . . . yes
C(4) Ir(1) C(3) C(8) -120(1) . . . . yes
C(4) Ir(1) C(5) C(10) 120(1) . . . . yes
C(4) C(3) Ir(1) C(5) -36.9(8) . . . . yes
C(4) C(3) C(2) C(7) -171(1) . . . . yes
C(4) C(5) C(1) C(6) 174(1) . . . . yes
C(5) Ir(1) P(1) C(11) 152(1) . . . . yes
C(5) Ir(1) P(1) C(12) 30(1) . . . . yes
C(5) Ir(1) P(1) C(13) -90(1) . . . . yes
C(5) Ir(1) C(1) C(6) 122(1) . . . . yes
C(5) Ir(1) C(2) C(7) 158(1) . . . . yes
C(5) Ir(1) C(3) C(8) -157(1) . . . . yes
C(5) Ir(1) C(4) C(9) -121(1) . . . . yes
C(5) C(1) C(2) C(7) 171(1) . . . . yes
C(5) C(4) C(3) C(8) -173(1) . . . . yes
C(6) C(1) C(2) C(7) -3(2) . . . . yes
C(6) C(1) C(5) C(10) -1(2) . . . . yes
C(7) C(2) C(3) C(8) 1(2) . . . . yes
C(8) C(3) C(4) C(9) 4(2) . . . . yes
C(9) C(4) C(5) C(10) -2(2) . . . . yes
C(14) P(2) C(20) C(21) -66(1) . . . . yes
C(14) P(2) C(20) C(25) 113(1) . . . . yes
C(14) P(2) C(26) C(27) -29(1) . . . . yes
C(14) P(2) C(26) C(31) 152(1) . . . . yes
C(14) C(15) C(16) C(17) 1(2) . . . . yes
C(14) C(19) C(18) C(17) -4(3) . . . . yes
C(15) C(14) P(2) C(20) 165(1) . . . . yes
C(15) C(14) P(2) C(26) -88(1) . . . . yes
C(15) C(14) C(19) C(18) 2(2) . . . . yes
C(15) C(16) C(17) C(18) -2(2) . . . . yes
C(16) C(15) C(14) C(19) 0(2) . . . . yes
C(16) C(17) C(18) C(19) 4(3) . . . . yes
C(19) C(14) P(2) C(20) -14(1) . . . . yes
C(19) C(14) P(2) C(26) 91(1) . . . . yes
C(20) P(2) C(26) C(27) 78(1) . . . . yes
C(20) P(2) C(26) C(31) -100(1) . . . . yes
C(20) C(21) C(22) C(23) 2(3) . . . . yes
C(20) C(25) C(24) C(23) 0(3) . . . . yes
C(21) C(20) P(2) C(26) -174(1) . . . . yes
C(21) C(20) C(25) C(24) 2(2) . . . . yes
C(21) C(22) C(23) C(24) 0(3) . . . . yes
C(22) C(21) C(20) C(25) -3(2) . . . . yes
C(22) C(23) C(24) C(25) 0(3) . . . . yes
C(25) C(20) P(2) C(26) 5(1) . . . . yes
C(26) C(27) C(28) C(29) 2(2) . . . . yes
C(26) C(31) C(30) C(29) 3(3) . . . . yes
C(27) C(26) C(31) C(30) -2(2) . . . . yes
C(27) C(28) C(29) C(30) -2(3) . . . . yes
C(28) C(27) C(26) C(31) 0(2) . . . . yes
C(28) C(29) C(30) C(31) 0(3) . . . . yes
C(28) C(29) C(30) C(31) 0(3) . . . . yes
